data_4304107
loop_
_publ_author_name
'Shigehisa Akine'
'Ayako Akimoto'
'Takuya Shiga'
'Hiroki Oshio'
'Tatsuya Nabeshima'

_publ_section_title
;
Synthesis, Stability, and Complexation Behavior of Isolable Salen-Type
N2S2 and N2SO Ligands Based on Thiol and Oxime Functionalities
;
_journal_name_full 'Inorganic Chemistry'
_journal_page_first 875
_journal_page_last 885
_journal_paper_doi 10.1021/ic701525c
_journal_volume 47
_journal_year 2008
_chemical_formula_moiety C18H18N2NiO4S2
_chemical_formula_sum 'C18 H18 N2 Ni O4 S2'
_chemical_formula_weight 449.17
_chemical_name_common '[Ni(3-MeOtsalamo)]'
_chemical_name_systematic
; 
 ? 
;
_space_group_IT_number 29
_symmetry_cell_setting orthorhombic
_symmetry_space_group_name_Hall 'P 2c -2ac'
_symmetry_space_group_name_H-M 'P c a 21'
_atom_sites_solution_hydrogens geom
_atom_sites_solution_primary direct
_atom_sites_solution_secondary difmap
_audit_creation_method SHELXL-97
_cell_angle_alpha 90.00
_cell_angle_beta 90.00
_cell_angle_gamma 90.00
_cell_formula_units_Z 4
_cell_length_a 8.243(3)
_cell_length_b 15.427(6)
_cell_length_c 14.466(5)
_cell_measurement_reflns_used 15327
_cell_measurement_temperature 120
_cell_measurement_theta_max 27.46
_cell_measurement_theta_min 3.11
_cell_volume 1839.6(12)
_computing_cell_refinement 'Rapid AUTO (Rigaku Corp.)'
_computing_data_collection 'Rapid AUTO (Rigaku Corp.)'
_computing_data_reduction 'Rapid AUTO (Rigaku Corp.)'
_computing_molecular_graphics ORTEP-3
_computing_publication_material ORTEP-3
_computing_structure_refinement 'SHELXL-97 (Sheldrick, 1997)'
_computing_structure_solution 'DIRDIF99 (Beurskens et al., 1999)'
_diffrn_ambient_temperature 120
_diffrn_measured_fraction_theta_full 0.997
_diffrn_measured_fraction_theta_max 0.997
_diffrn_measurement_device_type 'Rigaku R-AXIS Rapid'
_diffrn_measurement_method IP
_diffrn_radiation_monochromator graphite
_diffrn_radiation_source 'fine-focus sealed tube'
_diffrn_radiation_type MoK\a
_diffrn_radiation_wavelength 0.71069
_diffrn_reflns_av_R_equivalents 0.0214
_diffrn_reflns_av_sigmaI/netI 0.0245
_diffrn_reflns_limit_h_max 10
_diffrn_reflns_limit_h_min -10
_diffrn_reflns_limit_k_max 19
_diffrn_reflns_limit_k_min -20
_diffrn_reflns_limit_l_max 17
_diffrn_reflns_limit_l_min -18
_diffrn_reflns_number 15327
_diffrn_reflns_theta_full 27.46
_diffrn_reflns_theta_max 27.46
_diffrn_reflns_theta_min 3.11
_diffrn_standards_decay_% 0
_diffrn_standards_interval_count 0
_diffrn_standards_interval_time 0
_diffrn_standards_number 0
_exptl_absorpt_coefficient_mu 1.309
_exptl_absorpt_correction_T_max 0.8802
_exptl_absorpt_correction_T_min 0.5605
_exptl_absorpt_correction_type multi-scan
_exptl_absorpt_process_details 'Rapid AUTO (Rigaku Corp.)'
_exptl_crystal_colour 'dark brown'
_exptl_crystal_density_diffrn 1.622
_exptl_crystal_density_method 'not measured'
_exptl_crystal_description prismatic
_exptl_crystal_F_000 928
_exptl_crystal_size_max 0.50
_exptl_crystal_size_mid 0.20
_exptl_crystal_size_min 0.10
_refine_diff_density_max 0.372
_refine_diff_density_min -0.196
_refine_diff_density_rms 0.059
_refine_ls_abs_structure_details 'Flack H D (1983), Acta Cryst. A39, 876-881'
_refine_ls_abs_structure_Flack -0.005(8)
_refine_ls_extinction_method none
_refine_ls_goodness_of_fit_ref 1.094
_refine_ls_hydrogen_treatment mixed
_refine_ls_matrix_type full
_refine_ls_number_parameters 246
_refine_ls_number_reflns 4036
_refine_ls_number_restraints 1
_refine_ls_restrained_S_all 1.094
_refine_ls_R_factor_all 0.0209
_refine_ls_R_factor_gt 0.0202
_refine_ls_shift/su_max 0.001
_refine_ls_shift/su_mean 0.000
_refine_ls_structure_factor_coef Fsqd
_refine_ls_weighting_details 'calc w=1/[\s^2^(Fo^2^)+(0.0266P)^2^+0.2146P] where P=(Fo^2^+2Fc^2^)/3'
_refine_ls_weighting_scheme calc
_refine_ls_wR_factor_gt 0.0476
_refine_ls_wR_factor_ref 0.0481
_reflns_number_gt 3929
_reflns_number_total 4036
_reflns_threshold_expression >2sigma(I)
_cod_data_source_file ic701525c-file003_2.cif
_cod_data_source_block Ni(L2)
_cod_database_code 4304107

loop_
_symmetry_equiv_pos_as_xyz
'x, y, z'
'-x, -y, z+1/2'
'-x+1/2, y, z+1/2'
'x+1/2, -y, z'

loop_
_atom_site_label
_atom_site_type_symbol
_atom_site_fract_x
_atom_site_fract_y
_atom_site_fract_z
_atom_site_U_iso_or_equiv
_atom_site_adp_type
_atom_site_occupancy
_atom_site_symmetry_multiplicity
_atom_site_calc_flag
_atom_site_refinement_flags
_atom_site_disorder_assembly
_atom_site_disorder_group
Ni1 Ni 0.05077(2) 0.249451(11) 0.54655(2) 0.01307(5) Uani 1 1 d . . .
C1 C 0.33714(18) 0.14163(9) 0.67776(10) 0.0147(3) Uani 1 1 d . . .
C2 C 0.37566(18) 0.13961(9) 0.58297(10) 0.0142(3) Uani 1 1 d . . .
C3 C 0.50432(19) 0.08422(9) 0.55539(12) 0.0169(3) Uani 1 1 d . . .
C4 C 0.5757(2) 0.02777(10) 0.61716(12) 0.0195(3) Uani 1 1 d . . .
H1 H 0.6573 -0.0111 0.5964 0.023 Uiso 1 1 calc R . .
C5 C 0.5286(2) 0.02733(10) 0.71074(12) 0.0193(3) Uani 1 1 d . . .
H2 H 0.5754 -0.0129 0.7526 0.023 Uiso 1 1 calc R . .
C6 C 0.4146(2) 0.08551(9) 0.74083(12) 0.0167(3) Uani 1 1 d . . .
H3 H 0.3876 0.0881 0.8046 0.020 Uiso 1 1 calc R . .
S1 S 0.27851(4) 0.19969(2) 0.49657(3) 0.01584(8) Uani 1 1 d . . .
O1 O 0.54756(14) 0.08938(8) 0.46420(8) 0.0225(3) Uani 1 1 d . . .
C7 C 0.7014(2) 0.05377(11) 0.43963(12) 0.0244(4) Uani 1 1 d . . .
H4 H 0.7852 0.0772 0.4807 0.037 Uiso 1 1 calc R . .
H5 H 0.7269 0.0691 0.3755 0.037 Uiso 1 1 calc R . .
H6 H 0.6978 -0.0095 0.4458 0.037 Uiso 1 1 calc R . .
C8 C 0.22051(18) 0.20040(9) 0.71729(11) 0.0153(3) Uani 1 1 d . . .
H7 H 0.2249 0.2095 0.7822 0.018 Uiso 1 1 calc R . .
N1 N 0.11025(18) 0.24178(7) 0.67147(10) 0.0149(3) Uani 1 1 d . . .
O2 O 0.02304(14) 0.29916(7) 0.73149(8) 0.0181(2) Uani 1 1 d . . .
C9 C -0.1122(2) 0.25392(10) 0.77218(13) 0.0223(4) Uani 1 1 d . . .
H8 H -0.1798 0.2956 0.8071 0.027 Uiso 1 1 calc R . .
H9 H -0.0710 0.2101 0.8163 0.027 Uiso 1 1 calc R . .
C10 C -0.2148(2) 0.20986(11) 0.70071(12) 0.0239(4) Uani 1 1 d . . .
H10 H -0.1489 0.1654 0.6687 0.029 Uiso 1 1 calc R . .
H11 H -0.3062 0.1801 0.7317 0.029 Uiso 1 1 calc R . .
O3 O -0.27752(15) 0.26917(9) 0.63409(10) 0.0282(3) Uani 1 1 d . . .
N2 N -0.15905(16) 0.30187(9) 0.57204(9) 0.0186(3) Uani 1 1 d . . .
C11 C -0.21612(19) 0.37106(10) 0.53414(12) 0.0219(3) Uani 1 1 d . . .
H12 H -0.3141 0.3940 0.5586 0.026 Uiso 1 1 calc R . .
C12 C -0.14312(19) 0.41662(10) 0.45746(11) 0.0181(3) Uani 1 1 d . . .
C13 C -0.04971(17) 0.37317(9) 0.39054(11) 0.0155(3) Uani 1 1 d . . .
C14 C 0.0008(2) 0.42024(10) 0.31235(11) 0.0173(3) Uani 1 1 d . . .
C15 C -0.0288(2) 0.50883(11) 0.30576(12) 0.0209(3) Uani 1 1 d . . .
H13 H 0.0125 0.5407 0.2548 0.025 Uiso 1 1 calc R . .
C16 C -0.1190(2) 0.55088(10) 0.37371(12) 0.0240(4) Uani 1 1 d . . .
H14 H -0.1385 0.6114 0.3691 0.029 Uiso 1 1 calc R . .
C17 C -0.1794(2) 0.50530(10) 0.44715(12) 0.0227(3) Uani 1 1 d . . .
H15 H -0.2462 0.5336 0.4914 0.027 Uiso 1 1 calc R . .
S2 S 0.00080(6) 0.26282(2) 0.39892(3) 0.01674(8) Uani 1 1 d . . .
O4 O 0.08067(14) 0.37304(7) 0.24691(8) 0.0207(2) Uani 1 1 d . . .
C18 C 0.1279(2) 0.41709(11) 0.16470(12) 0.0242(4) Uani 1 1 d . . .
H16 H 0.0347 0.4487 0.1395 0.036 Uiso 1 1 calc R . .
H17 H 0.1663 0.3748 0.1191 0.036 Uiso 1 1 calc R . .
H18 H 0.2153 0.4581 0.1789 0.036 Uiso 1 1 calc R . .

loop_
_atom_site_aniso_label
_atom_site_aniso_U_11
_atom_site_aniso_U_22
_atom_site_aniso_U_33
_atom_site_aniso_U_23
_atom_site_aniso_U_13
_atom_site_aniso_U_12
Ni1 0.01251(9) 0.01378(8) 0.01293(9) 0.00065(6) 0.00073(8) 0.00075(7)
C1 0.0142(7) 0.0131(6) 0.0167(7) -0.0005(6) -0.0025(6) -0.0024(5)
C2 0.0140(7) 0.0123(6) 0.0164(7) 0.0005(5) -0.0012(5) -0.0018(5)
C3 0.0160(7) 0.0163(6) 0.0185(8) -0.0028(6) 0.0007(6) -0.0002(5)
C4 0.0185(7) 0.0187(7) 0.0212(8) -0.0020(6) -0.0002(6) 0.0059(6)
C5 0.0205(8) 0.0168(7) 0.0206(8) 0.0034(6) -0.0044(6) 0.0004(6)
C6 0.0181(7) 0.0177(7) 0.0144(7) 0.0008(6) -0.0023(6) -0.0042(6)
S1 0.01677(17) 0.01743(15) 0.01333(16) 0.00183(14) 0.00128(15) 0.00435(13)
O1 0.0225(6) 0.0276(6) 0.0174(6) 0.0006(5) 0.0035(4) 0.0101(5)
C7 0.0239(9) 0.0270(8) 0.0224(8) -0.0020(7) 0.0057(7) 0.0090(7)
C8 0.0175(7) 0.0150(6) 0.0134(7) -0.0016(6) 0.0015(5) -0.0035(6)
N1 0.0164(7) 0.0129(6) 0.0155(7) -0.0017(5) 0.0033(6) -0.0008(5)
O2 0.0192(5) 0.0157(5) 0.0195(6) -0.0037(4) 0.0056(5) 0.0010(4)
C9 0.0215(9) 0.0240(8) 0.0214(9) 0.0012(6) 0.0098(7) 0.0000(6)
C10 0.0203(9) 0.0246(8) 0.0268(9) 0.0049(7) 0.0062(7) -0.0044(7)
O3 0.0149(6) 0.0441(7) 0.0255(6) 0.0102(6) 0.0061(5) -0.0010(5)
N2 0.0142(6) 0.0248(6) 0.0167(6) 0.0020(5) 0.0021(5) 0.0003(5)
C11 0.0157(7) 0.0289(7) 0.0212(8) -0.0031(7) 0.0003(6) 0.0065(6)
C12 0.0144(7) 0.0223(7) 0.0176(7) -0.0014(6) -0.0043(6) 0.0047(6)
C13 0.0136(7) 0.0160(6) 0.0171(7) -0.0018(6) -0.0054(6) 0.0015(5)
C14 0.0154(7) 0.0186(7) 0.0179(7) -0.0011(6) -0.0044(6) 0.0017(6)
C15 0.0216(8) 0.0204(7) 0.0206(8) 0.0034(7) -0.0053(7) -0.0017(6)
C16 0.0276(9) 0.0176(7) 0.0269(9) -0.0025(6) -0.0107(7) 0.0055(7)
C17 0.0220(8) 0.0246(7) 0.0214(8) -0.0055(6) -0.0052(7) 0.0093(7)
S2 0.0203(2) 0.01533(14) 0.01455(18) -0.00028(15) -0.00145(16) 0.00353(15)
O4 0.0249(6) 0.0209(5) 0.0164(5) 0.0037(5) 0.0024(5) 0.0046(5)
C18 0.0274(9) 0.0282(8) 0.0171(8) 0.0058(6) 0.0013(7) 0.0037(7)

loop_
_atom_type_symbol
_atom_type_description
_atom_type_scat_dispersion_real
_atom_type_scat_dispersion_imag
_atom_type_scat_source
C C 0.0033 0.0016 'International Tables Vol C Tables 4.2.6.8 and 6.1.1.4'
H H 0.0000 0.0000 'International Tables Vol C Tables 4.2.6.8 and 6.1.1.4'
N N 0.0061 0.0033 'International Tables Vol C Tables 4.2.6.8 and 6.1.1.4'
Ni Ni 0.3393 1.1124 'International Tables Vol C Tables 4.2.6.8 and 6.1.1.4'
O O 0.0106 0.0060 'International Tables Vol C Tables 4.2.6.8 and 6.1.1.4'
S S 0.1246 0.1234 'International Tables Vol C Tables 4.2.6.8 and 6.1.1.4'

loop_
_geom_angle_atom_site_label_1
_geom_angle_atom_site_label_2
_geom_angle_atom_site_label_3
_geom_angle
_geom_angle_site_symmetry_1
_geom_angle_site_symmetry_3
_geom_angle_publ_flag
N1 Ni1 N2 94.36(6) . . ?
N1 Ni1 S1 94.19(5) . . ?
N2 Ni1 S1 170.89(4) . . ?
N1 Ni1 S2 175.38(5) . . ?
N2 Ni1 S2 88.76(4) . . ?
S1 Ni1 S2 82.52(2) . . ?
C2 C1 C6 120.95(14) . . ?
C2 C1 C8 123.46(14) . . ?
C6 C1 C8 115.59(14) . . ?
C1 C2 C3 117.11(14) . . ?
C1 C2 S1 125.50(12) . . ?
C3 C2 S1 117.39(12) . . ?
O1 C3 C4 123.36(14) . . ?
O1 C3 C2 115.51(13) . . ?
C4 C3 C2 121.11(15) . . ?
C3 C4 C5 120.53(15) . . ?
C3 C4 H1 119.7 . . ?
C5 C4 H1 119.7 . . ?
C6 C5 C4 119.43(15) . . ?
C6 C5 H2 120.3 . . ?
C4 C5 H2 120.3 . . ?
C5 C6 C1 120.46(15) . . ?
C5 C6 H3 119.8 . . ?
C1 C6 H3 119.8 . . ?
C2 S1 Ni1 110.36(6) . . ?
C3 O1 C7 116.69(13) . . ?
O1 C7 H4 109.5 . . ?
O1 C7 H5 109.5 . . ?
H4 C7 H5 109.5 . . ?
O1 C7 H6 109.5 . . ?
H4 C7 H6 109.5 . . ?
H5 C7 H6 109.5 . . ?
N1 C8 C1 125.20(14) . . ?
N1 C8 H7 117.4 . . ?
C1 C8 H7 117.4 . . ?
C8 N1 O2 110.30(13) . . ?
C8 N1 Ni1 135.10(12) . . ?
O2 N1 Ni1 114.42(10) . . ?
N1 O2 C9 109.65(11) . . ?
O2 C9 C10 111.98(15) . . ?
O2 C9 H8 109.2 . . ?
C10 C9 H8 109.2 . . ?
O2 C9 H9 109.2 . . ?
C10 C9 H9 109.2 . . ?
H8 C9 H9 107.9 . . ?
O3 C10 C9 112.34(14) . . ?
O3 C10 H10 109.1 . . ?
C9 C10 H10 109.1 . . ?
O3 C10 H11 109.1 . . ?
C9 C10 H11 109.1 . . ?
H10 C10 H11 107.9 . . ?
N2 O3 C10 113.95(13) . . ?
C11 N2 O3 108.20(13) . . ?
C11 N2 Ni1 126.04(12) . . ?
O3 N2 Ni1 125.74(10) . . ?
N2 C11 C12 125.28(15) . . ?
N2 C11 H12 117.4 . . ?
C12 C11 H12 117.4 . . ?
C13 C12 C17 120.42(15) . . ?
C13 C12 C11 121.64(14) . . ?
C17 C12 C11 117.73(15) . . ?
C12 C13 C14 117.98(13) . . ?
C12 C13 S2 122.95(12) . . ?
C14 C13 S2 119.05(12) . . ?
O4 C14 C15 124.16(15) . . ?
O4 C14 C13 115.17(13) . . ?
C15 C14 C13 120.67(15) . . ?
C14 C15 C16 120.18(16) . . ?
C14 C15 H13 119.9 . . ?
C16 C15 H13 119.9 . . ?
C17 C16 C15 120.21(15) . . ?
C17 C16 H14 119.9 . . ?
C15 C16 H14 119.9 . . ?
C16 C17 C12 120.27(15) . . ?
C16 C17 H15 119.9 . . ?
C12 C17 H15 119.9 . . ?
C13 S2 Ni1 101.75(5) . . ?
C14 O4 C18 117.20(12) . . ?
O4 C18 H16 109.5 . . ?
O4 C18 H17 109.5 . . ?
H16 C18 H17 109.5 . . ?
O4 C18 H18 109.5 . . ?
H16 C18 H18 109.5 . . ?
H17 C18 H18 109.5 . . ?

loop_
_geom_bond_atom_site_label_1
_geom_bond_atom_site_label_2
_geom_bond_distance
_geom_bond_site_symmetry_2
_geom_bond_publ_flag
Ni1 N1 1.8761(16) . ?
Ni1 N2 1.9446(15) . ?
Ni1 S1 2.1533(8) . ?
Ni1 S2 2.1848(9) . ?
C1 C2 1.408(2) . ?
C1 C6 1.411(2) . ?
C1 C8 1.440(2) . ?
C2 C3 1.419(2) . ?
C2 S1 1.7500(15) . ?
C3 O1 1.369(2) . ?
C3 C4 1.380(2) . ?
C4 C5 1.408(2) . ?
C4 H1 0.9500 . ?
C5 C6 1.370(2) . ?
C5 H2 0.9500 . ?
C6 H3 0.9500 . ?
O1 C7 1.427(2) . ?
C7 H4 0.9800 . ?
C7 H5 0.9800 . ?
C7 H6 0.9800 . ?
C8 N1 1.293(2) . ?
C8 H7 0.9500 . ?
N1 O2 1.4332(17) . ?
O2 C9 1.441(2) . ?
C9 C10 1.499(3) . ?
C9 H8 0.9900 . ?
C9 H9 0.9900 . ?
C10 O3 1.426(2) . ?
C10 H10 0.9900 . ?
C10 H11 0.9900 . ?
O3 N2 1.4192(18) . ?
N2 C11 1.289(2) . ?
C11 C12 1.444(2) . ?
C11 H12 0.9500 . ?
C12 C13 1.407(2) . ?
C12 C17 1.408(2) . ?
C13 C14 1.407(2) . ?
C13 S2 1.7567(16) . ?
C14 O4 1.364(2) . ?
C14 C15 1.392(2) . ?
C15 C16 1.392(2) . ?
C15 H13 0.9500 . ?
C16 C17 1.368(3) . ?
C16 H14 0.9500 . ?
C17 H15 0.9500 . ?
O4 C18 1.424(2) . ?
C18 H16 0.9800 . ?
C18 H17 0.9800 . ?
C18 H18 0.9800 . ?

loop_
_geom_torsion_atom_site_label_1
_geom_torsion_atom_site_label_2
_geom_torsion_atom_site_label_3
_geom_torsion_atom_site_label_4
_geom_torsion
_geom_torsion_site_symmetry_1
_geom_torsion_site_symmetry_2
_geom_torsion_site_symmetry_3
_geom_torsion_site_symmetry_4
_geom_torsion_publ_flag
C6 C1 C2 C3 -5.1(2) . . . . ?
C8 C1 C2 C3 173.94(13) . . . . ?
C6 C1 C2 S1 175.00(11) . . . . ?
C8 C1 C2 S1 -6.0(2) . . . . ?
C1 C2 C3 O1 -174.66(13) . . . . ?
S1 C2 C3 O1 5.25(18) . . . . ?
C1 C2 C3 C4 7.1(2) . . . . ?
S1 C2 C3 C4 -172.95(12) . . . . ?
O1 C3 C4 C5 178.27(15) . . . . ?
C2 C3 C4 C5 -3.7(2) . . . . ?
C3 C4 C5 C6 -2.1(2) . . . . ?
C4 C5 C6 C1 4.1(2) . . . . ?
C2 C1 C6 C5 -0.4(2) . . . . ?
C8 C1 C6 C5 -179.55(14) . . . . ?
C1 C2 S1 Ni1 -16.01(15) . . . . ?
C3 C2 S1 Ni1 164.09(10) . . . . ?
N1 Ni1 S1 C2 22.10(7) . . . . ?
N2 Ni1 S1 C2 -178.0(3) . . . . ?
S2 Ni1 S1 C2 -161.16(5) . . . . ?
C4 C3 O1 C7 -18.5(2) . . . . ?
C2 C3 O1 C7 163.34(14) . . . . ?
C2 C1 C8 N1 18.2(2) . . . . ?
C6 C1 C8 N1 -162.68(14) . . . . ?
C1 C8 N1 O2 -175.88(13) . . . . ?
C1 C8 N1 Ni1 -1.2(2) . . . . ?
N2 Ni1 N1 C8 164.82(16) . . . . ?
S1 Ni1 N1 C8 -18.31(16) . . . . ?
S2 Ni1 N1 C8 -62.7(5) . . . . ?
N2 Ni1 N1 O2 -20.70(10) . . . . ?
S1 Ni1 N1 O2 156.17(9) . . . . ?
S2 Ni1 N1 O2 111.8(5) . . . . ?
C8 N1 O2 C9 -88.61(16) . . . . ?
Ni1 N1 O2 C9 95.55(13) . . . . ?
N1 O2 C9 C10 -51.73(18) . . . . ?
O2 C9 C10 O3 -58.47(18) . . . . ?
C9 C10 O3 N2 71.55(18) . . . . ?
C10 O3 N2 C11 -161.73(14) . . . . ?
C10 O3 N2 Ni1 19.67(19) . . . . ?
N1 Ni1 N2 C11 129.47(14) . . . . ?
S1 Ni1 N2 C11 -30.4(4) . . . . ?
S2 Ni1 N2 C11 -47.13(13) . . . . ?
N1 Ni1 N2 O3 -52.18(13) . . . . ?
S1 Ni1 N2 O3 147.9(2) . . . . ?
S2 Ni1 N2 O3 131.22(12) . . . . ?
O3 N2 C11 C12 -170.55(15) . . . . ?
Ni1 N2 C11 C12 8.0(2) . . . . ?
N2 C11 C12 C13 29.5(2) . . . . ?
N2 C11 C12 C17 -155.65(16) . . . . ?
C17 C12 C13 C14 -2.1(2) . . . . ?
C11 C12 C13 C14 172.56(14) . . . . ?
C17 C12 C13 S2 179.82(12) . . . . ?
C11 C12 C13 S2 -5.5(2) . . . . ?
C12 C13 C14 O4 -175.43(13) . . . . ?
S2 C13 C14 O4 2.71(19) . . . . ?
C12 C13 C14 C15 5.6(2) . . . . ?
S2 C13 C14 C15 -176.28(12) . . . . ?
O4 C14 C15 C16 176.61(15) . . . . ?
C13 C14 C15 C16 -4.5(2) . . . . ?
C14 C15 C16 C17 -0.3(3) . . . . ?
C15 C16 C17 C12 3.7(3) . . . . ?
C13 C12 C17 C16 -2.5(2) . . . . ?
C11 C12 C17 C16 -177.38(15) . . . . ?
C12 C13 S2 Ni1 -39.36(13) . . . . ?
C14 C13 S2 Ni1 142.60(11) . . . . ?
N1 Ni1 S2 C13 -80.2(5) . . . . ?
N2 Ni1 S2 C13 52.47(7) . . . . ?
S1 Ni1 S2 C13 -124.90(5) . . . . ?
C15 C14 O4 C18 -3.7(2) . . . . ?
C13 C14 O4 C18 177.34(14) . . . . ?
